data_7248695
loop_
_publ_author_name
'Dudko, Ekaterina M.'
'Buikin, Petr A.'
'Ilyukhin, Andey B.'
'Korlyukov, Alexander A.'
'Dorovatovskii, Pavel V.'
'Simonenko, Nikolai P.'
'Kotov, Vitalii Yu.'

_publ_section_title
;
 Thermal decomposition of DMSO or DMF solvates: an advanced method for
 obtaining new hybrid bismuth(iii) halides
;
_journal_issue 26
_journal_name_full CrystEngComm
_journal_page_first 3490
_journal_page_last 3500
_journal_paper_doi 10.1039/D4CE00279B
_journal_volume 26
_journal_year 2024
_chemical_formula_moiety '1.5(C18 H18 N2), Bi2 I9, C3 H7 N O'
_chemical_formula_sum 'C30 H34 Bi2 I9 N4 O'
_chemical_formula_weight 2026.67
_space_group_crystal_system triclinic
_space_group_IT_number 2
_space_group_name_Hall '-P 1'
_space_group_name_H-M_alt 'P -1'
_symmetry_Int_Tables_number 2
_atom_sites_solution_hydrogens geom
_audit_conform_dict_location ftp://ftp.iucr.org/pub/cif_core.dic
_audit_conform_dict_name cif_core.dic
_audit_conform_dict_version 2.4.3
_audit_creation_date 2024-04-20
_audit_creation_method
;
Olex2 1.5
(compiled 2024.02.16 svn.r378c4104 for OlexSys, GUI svn.r6928)
;
_audit_update_record
;
2024-04-20 deposited with the CCDC.	2024-05-27 downloaded from the CCDC.
;
_cell_angle_alpha 94.466(2)
_cell_angle_beta 103.2530(10)
_cell_angle_gamma 112.5700(10)
_cell_formula_units_Z 2
_cell_length_a 10.4022(5)
_cell_length_b 12.5641(7)
_cell_length_c 19.9063(10)
_cell_measurement_reflns_used 9992
_cell_measurement_temperature 100(2)
_cell_measurement_theta_max 29.97
_cell_measurement_theta_min 2.36
_cell_volume 2298.2(2)
_computing_cell_refinement 'Bruker SAINT'
_computing_data_collection 'Bruker APEX3'
_computing_data_reduction 'Bruker SAINT'
_computing_molecular_graphics 'Olex2 1.5 (Dolomanov et al., 2009)'
_computing_publication_material 'Olex2 1.5 (Dolomanov et al., 2009)'
_computing_structure_refinement 'SHELXL-2018/3 (Sheldrick, 2018)'
_computing_structure_solution 'SHELXS-2018 (Sheldrick, 2015)'
_diffrn_ambient_temperature 100(2)
_diffrn_measured_fraction_theta_full 0.998
_diffrn_measured_fraction_theta_max 0.987
_diffrn_measurement_device_type 'Bruker AXS D8 VENTURE PHOTON III C14 IuS 3.0'
_diffrn_measurement_method '\w scans'
_diffrn_radiation_monochromator graphite
_diffrn_radiation_type MoK\a
_diffrn_radiation_wavelength 0.71073
_diffrn_reflns_av_R_equivalents 0.0401
_diffrn_reflns_av_unetI/netI 0.0375
_diffrn_reflns_Laue_measured_fraction_full 0.998
_diffrn_reflns_Laue_measured_fraction_max 0.987
_diffrn_reflns_limit_h_max 15
_diffrn_reflns_limit_h_min -15
_diffrn_reflns_limit_k_max 18
_diffrn_reflns_limit_k_min -18
_diffrn_reflns_limit_l_max 28
_diffrn_reflns_limit_l_min -29
_diffrn_reflns_number 53186
_diffrn_reflns_point_group_measured_fraction_full 0.998
_diffrn_reflns_point_group_measured_fraction_max 0.987
_diffrn_reflns_theta_full 25.242
_diffrn_reflns_theta_max 31.595
_diffrn_reflns_theta_min 2.192
_diffrn_standards_number 0
_exptl_absorpt_coefficient_mu 13.719
_exptl_absorpt_correction_T_max 0.182
_exptl_absorpt_correction_T_min 0.032
_exptl_absorpt_correction_type multi-scan
_exptl_absorpt_process_details
;
 SADABS 2016/2: Krause, L., Herbst-Irmer, R., Sheldrick G.M. & Stalke D.,
 J. Appl. Cryst. 48 (2015) 3-10
;
_exptl_crystal_colour orange
_exptl_crystal_colour_primary orange
_exptl_crystal_density_diffrn 2.929
_exptl_crystal_description BLOCK
_exptl_crystal_F_000 1786
_exptl_crystal_size_max 0.2
_exptl_crystal_size_mid 0.16
_exptl_crystal_size_min 0.12
_refine_diff_density_max 2.22
_refine_diff_density_min -1.858
_refine_diff_density_rms 0.197
_refine_ls_extinction_method none
_refine_ls_goodness_of_fit_ref 1.089
_refine_ls_hydrogen_treatment constr
_refine_ls_matrix_type full
_refine_ls_number_parameters 417
_refine_ls_number_reflns 15231
_refine_ls_number_restraints 0
_refine_ls_restrained_S_all 1.089
_refine_ls_R_factor_all 0.0293
_refine_ls_R_factor_gt 0.0258
_refine_ls_shift/su_max 0.003
_refine_ls_shift/su_mean 0
_refine_ls_structure_factor_coef Fsqd
_refine_ls_weighting_details 'w=1/[\s^2^(Fo^2^)+(0.0100P)^2^+4.0000P] where P=(Fo^2^+2Fc^2^)/3'
_refine_ls_weighting_scheme calc
_refine_ls_wR_factor_gt 0.0576
_refine_ls_wR_factor_ref 0.0588
_reflns_Friedel_coverage 0
_reflns_number_gt 14053
_reflns_number_total 15231
_reflns_threshold_expression 'I > 2\s(I)'
_cod_data_source_file d4ce00279b2.cif
_cod_data_source_block shelx_CCDC3
_cod_depositor_comments 'Adding full bibliography for 7248691--7248702.cif.'
_cod_database_code 7248695
_shelx_estimated_absorpt_t_max 0.29
_shelx_estimated_absorpt_t_min 0.17
_olex2_refinement_description
;
1.a Secondary CH2 refined with riding coordinates:
 C6(H6A,H6B), C13(H13A,H13B), C24(H24A,H24B)
1.b Aromatic/amide H refined with riding coordinates:
 C1(H1A), C2(H2A), C3(H3A), C4(H4A), C5(H5A), C8(H8A), C9(H9A), C11(H11A),
 C12(H12A), C14(H14A), C15(H15A), C16(H16A), C17(H17A), C18(H18A), C19(H19A),
 C20(H20A), C21(H21A), C22(H22A), C23(H23A), C26(H26A), C27(H27A), C101(H10G)
1.c Idealised Me refined as rotating group:
 C102(H10A,H10B,H10C), C103(H10D,H10E,H10F)
;
_olex2_submission_special_instructions 'No special instructions were received'

loop_
_space_group_symop_id
_space_group_symop_operation_xyz
1 'x, y, z'
2 '-x, -y, -z'

loop_
_atom_site_label
_atom_site_type_symbol
_atom_site_fract_x
_atom_site_fract_y
_atom_site_fract_z
_atom_site_U_iso_or_equiv
_atom_site_adp_type
_atom_site_occupancy
_atom_site_site_symmetry_order
_atom_site_calc_flag
_atom_site_refinement_flags_posn
_atom_site_refinement_flags_adp
_atom_site_refinement_flags_occupancy
_atom_site_disorder_assembly
_atom_site_disorder_group
Bi2 Bi 0.17062(2) -0.15819(2) 0.32290(2) 0.01823(3) Uani 1 1 d . . . . .
Bi1 Bi 0.29079(2) 0.11953(2) 0.21336(2) 0.01713(3) Uani 1 1 d . . . . .
I1 I 0.34367(3) 0.11822(2) 0.37647(2) 0.02270(5) Uani 1 1 d . . . . .
I2 I -0.02713(3) -0.09347(2) 0.19324(2) 0.02176(5) Uani 1 1 d . . . . .
I3 I 0.37064(3) -0.09619(2) 0.20426(2) 0.02147(5) Uani 1 1 d . . . . .
I4 I 0.59687(3) 0.29000(2) 0.24485(2) 0.02477(5) Uani 1 1 d . . . . .
I5 I 0.17291(3) 0.30287(2) 0.22581(2) 0.02089(5) Uani 1 1 d . . . . .
I6 I 0.22243(3) 0.10521(2) 0.05896(2) 0.02029(5) Uani 1 1 d . . . . .
I7 I 0.38476(3) -0.19692(2) 0.43174(2) 0.02049(5) Uani 1 1 d . . . . .
I8 I 0.01433(3) -0.41474(2) 0.26532(2) 0.02470(5) Uani 1 1 d . . . . .
I9 I -0.00900(3) -0.16073(3) 0.41449(2) 0.03058(6) Uani 1 1 d . . . . .
N1 N 1.1243(3) 0.7901(3) 0.63337(16) 0.0198(6) Uani 1 1 d . . . . .
N2 N 0.5228(3) 0.5573(3) 0.33705(16) 0.0200(6) Uani 1 1 d . . . . .
N3 N 0.1716(3) 0.8053(3) -0.02668(16) 0.0191(6) Uani 1 1 d . . . . .
C1 C 1.1260(5) 0.8739(4) 0.6805(2) 0.0285(8) Uani 1 1 d . . . . .
H1A H 1.067534 0.852586 0.711705 0.034 Uiso 1 1 calc R U . . .
C2 C 1.2113(5) 0.9893(4) 0.6836(2) 0.0319(9) Uani 1 1 d . . . . .
H2A H 1.210937 1.048324 0.716389 0.038 Uiso 1 1 calc R U . . .
C3 C 1.2981(4) 1.0197(4) 0.6389(2) 0.0269(8) Uani 1 1 d . . . . .
H3A H 1.359068 1.099535 0.641151 0.032 Uiso 1 1 calc R U . . .
C4 C 1.2953(4) 0.9327(4) 0.5909(2) 0.0258(8) Uani 1 1 d . . . . .
H4A H 1.354268 0.952066 0.559815 0.031 Uiso 1 1 calc R U . . .
C5 C 1.2062(4) 0.8181(4) 0.5887(2) 0.0242(7) Uani 1 1 d . . . . .
H5A H 1.202375 0.757878 0.555311 0.029 Uiso 1 1 calc R U . . .
C6 C 1.0300(4) 0.6651(3) 0.6294(2) 0.0243(7) Uani 1 1 d . . . . .
H6A H 1.000832 0.655846 0.673296 0.029 Uiso 1 1 calc R U . . .
H6B H 1.085688 0.617468 0.625403 0.029 Uiso 1 1 calc R U . . .
C7 C 0.8946(4) 0.6195(3) 0.56722(19) 0.0208(7) Uani 1 1 d . . . . .
C8 C 0.8206(4) 0.6898(4) 0.5479(2) 0.0232(7) Uani 1 1 d . . . . .
H8A H 0.855813 0.767397 0.573176 0.028 Uiso 1 1 calc R U . . .
C9 C 0.6959(4) 0.6461(4) 0.4921(2) 0.0236(7) Uani 1 1 d . . . . .
H9A H 0.645628 0.693948 0.479554 0.028 Uiso 1 1 calc R U . . .
C10 C 0.6433(4) 0.5329(3) 0.4540(2) 0.0230(7) Uani 1 1 d . . . . .
C11 C 0.7172(5) 0.4632(4) 0.4737(2) 0.0287(8) Uani 1 1 d . . . . .
H11A H 0.682461 0.385701 0.448322 0.034 Uiso 1 1 calc R U . . .
C12 C 0.8420(5) 0.5065(4) 0.5306(2) 0.0270(8) Uani 1 1 d . . . . .
H12A H 0.890908 0.458086 0.544076 0.032 Uiso 1 1 calc R U . . .
C13 C 0.5090(5) 0.4851(4) 0.3929(2) 0.0284(8) Uani 1 1 d . . . . .
H13A H 0.489413 0.403947 0.372948 0.034 Uiso 1 1 calc R U . . .
H13B H 0.425463 0.482319 0.409724 0.034 Uiso 1 1 calc R U . . .
C14 C 0.6421(4) 0.5895(3) 0.3140(2) 0.0238(7) Uani 1 1 d . . . . .
H14A H 0.717702 0.567056 0.334153 0.029 Uiso 1 1 calc R U . . .
C15 C 0.6550(4) 0.6543(4) 0.2618(2) 0.0250(8) Uani 1 1 d . . . . .
H15A H 0.739888 0.678345 0.246179 0.03 Uiso 1 1 calc R U . . .
C16 C 0.5420(5) 0.6846(4) 0.2318(2) 0.0293(8) Uani 1 1 d . . . . .
H16A H 0.548856 0.729675 0.195599 0.035 Uiso 1 1 calc R U . . .
C17 C 0.4205(5) 0.6484(4) 0.2554(2) 0.0287(8) Uani 1 1 d . . . . .
H17A H 0.342264 0.667688 0.234895 0.034 Uiso 1 1 calc R U . . .
C18 C 0.4114(4) 0.5845(3) 0.3084(2) 0.0240(7) Uani 1 1 d . . . . .
H18A H 0.32747 0.559745 0.324713 0.029 Uiso 1 1 calc R U . . .
C19 C 0.1515(4) 0.8708(3) -0.07485(19) 0.0227(7) Uani 1 1 d . . . . .
H19A H 0.063452 0.880578 -0.087245 0.027 Uiso 1 1 calc R U . . .
C20 C 0.2590(5) 0.9238(4) -0.1063(2) 0.0270(8) Uani 1 1 d . . . . .
H20A H 0.245224 0.969904 -0.140571 0.032 Uiso 1 1 calc R U . . .
C21 C 0.3875(5) 0.9095(4) -0.0876(2) 0.0298(9) Uani 1 1 d . . . . .
H21A H 0.461758 0.94434 -0.109498 0.036 Uiso 1 1 calc R U . . .
C22 C 0.4061(4) 0.8436(4) -0.0364(2) 0.0284(8) Uani 1 1 d . . . . .
H22A H 0.494139 0.834137 -0.022287 0.034 Uiso 1 1 calc R U . . .
C23 C 0.2968(4) 0.7921(4) -0.0063(2) 0.0244(7) Uani 1 1 d . . . . .
H23A H 0.309182 0.74723 0.02896 0.029 Uiso 1 1 calc R U . . .
C24 C 0.0554(4) 0.7468(3) 0.0068(2) 0.0254(8) Uani 1 1 d . . . . .
H24A H -0.034297 0.754173 -0.017574 0.031 Uiso 1 1 calc R U . . .
H24B H 0.085542 0.785841 0.056426 0.031 Uiso 1 1 calc R U . . .
C25 C 0.0252(4) 0.6189(3) 0.0035(2) 0.0207(7) Uani 1 1 d . . . . .
C26 C -0.0263(4) 0.5432(4) -0.0612(2) 0.0249(8) Uani 1 1 d . . . . .
H26A H -0.044313 0.572353 -0.103423 0.03 Uiso 1 1 calc R U . . .
C27 C -0.0516(4) 0.4253(4) -0.0645(2) 0.0259(8) Uani 1 1 d . . . . .
H27A H -0.087256 0.374819 -0.108873 0.031 Uiso 1 1 calc R U . . .
O101 O 0.5033(4) 0.6983(4) 0.06842(19) 0.0469(9) Uani 1 1 d . . . . .
N101 N 0.5738(4) 0.5493(4) 0.0872(2) 0.0337(8) Uani 1 1 d . . . . .
C101 C 0.5956(5) 0.6568(4) 0.0748(2) 0.0350(10) Uani 1 1 d . . . . .
H10G H 0.688279 0.705224 0.07047 0.042 Uiso 1 1 calc R U . . .
C102 C 0.6838(6) 0.5044(6) 0.0922(3) 0.0492(14) Uani 1 1 d . . . . .
H10A H 0.768373 0.561801 0.081692 0.074 Uiso 1 1 calc R U . . .
H10B H 0.644813 0.430753 0.058558 0.074 Uiso 1 1 calc R U . . .
H10C H 0.712659 0.490088 0.139921 0.074 Uiso 1 1 calc R U . . .
C103 C 0.4318(6) 0.4685(5) 0.0946(3) 0.0436(12) Uani 1 1 d . . . . .
H10D H 0.36322 0.505233 0.085532 0.065 Uiso 1 1 calc R U . . .
H10E H 0.444528 0.451879 0.142412 0.065 Uiso 1 1 calc R U . . .
H10F H 0.393838 0.395116 0.060852 0.065 Uiso 1 1 calc R U . . .

loop_
_atom_site_aniso_label
_atom_site_aniso_U_11
_atom_site_aniso_U_22
_atom_site_aniso_U_33
_atom_site_aniso_U_23
_atom_site_aniso_U_13
_atom_site_aniso_U_12
Bi2 0.01745(6) 0.01917(6) 0.01770(6) 0.00497(5) 0.00481(5) 0.00697(5)
Bi1 0.01695(6) 0.01644(6) 0.01742(6) 0.00299(4) 0.00344(5) 0.00711(5)
I1 0.02870(12) 0.02018(11) 0.01758(10) 0.00216(8) 0.00340(9) 0.01041(9)
I2 0.01745(10) 0.02549(12) 0.02226(11) 0.00663(9) 0.00495(9) 0.00873(9)
I3 0.02358(11) 0.02056(11) 0.02599(11) 0.00804(9) 0.01015(9) 0.01265(9)
I4 0.01807(11) 0.02359(12) 0.02736(12) 0.00506(9) 0.00271(9) 0.00511(9)
I5 0.02256(11) 0.01805(11) 0.02287(11) 0.00271(8) 0.00539(9) 0.01003(9)
I6 0.01943(10) 0.02453(11) 0.01786(10) 0.00299(8) 0.00459(8) 0.01063(9)
I7 0.01940(10) 0.02287(11) 0.01874(10) 0.00525(8) 0.00394(8) 0.00879(9)
I8 0.02273(11) 0.01947(11) 0.02703(12) 0.00414(9) 0.00292(9) 0.00598(9)
I9 0.02233(12) 0.04647(17) 0.02343(12) 0.00686(11) 0.00961(10) 0.01287(11)
N1 0.0166(14) 0.0200(15) 0.0194(14) 0.0029(11) 0.0025(11) 0.0055(11)
N2 0.0195(14) 0.0159(14) 0.0206(14) 0.0026(11) 0.0038(12) 0.0046(11)
N3 0.0193(14) 0.0158(14) 0.0219(14) 0.0035(11) 0.0061(12) 0.0069(11)
C1 0.0249(19) 0.031(2) 0.0274(19) 0.0023(16) 0.0123(16) 0.0078(16)
C2 0.031(2) 0.025(2) 0.037(2) -0.0045(17) 0.0142(19) 0.0083(17)
C3 0.0208(18) 0.0204(18) 0.034(2) 0.0012(15) 0.0082(16) 0.0026(14)
C4 0.0223(18) 0.027(2) 0.0264(19) 0.0038(15) 0.0098(15) 0.0074(15)
C5 0.0260(18) 0.0252(19) 0.0230(17) 0.0034(14) 0.0100(15) 0.0107(15)
C6 0.0247(18) 0.0206(18) 0.0239(18) 0.0053(14) 0.0032(15) 0.0072(15)
C7 0.0177(16) 0.0222(17) 0.0198(16) 0.0053(13) 0.0040(13) 0.0057(13)
C8 0.0216(17) 0.0227(18) 0.0241(17) 0.0015(14) 0.0050(14) 0.0093(14)
C9 0.0194(17) 0.0263(19) 0.0237(17) 0.0053(14) 0.0063(14) 0.0078(15)
C10 0.0176(16) 0.0250(19) 0.0192(16) 0.0039(14) 0.0048(13) 0.0016(14)
C11 0.036(2) 0.0208(19) 0.0249(19) 0.0048(15) 0.0058(17) 0.0082(16)
C12 0.028(2) 0.0221(19) 0.0285(19) 0.0076(15) 0.0053(16) 0.0090(16)
C13 0.027(2) 0.025(2) 0.0235(18) 0.0087(15) 0.0029(16) 0.0017(16)
C14 0.0204(17) 0.0247(19) 0.0224(17) 0.0031(14) 0.0047(14) 0.0063(14)
C15 0.0223(18) 0.0257(19) 0.0245(18) 0.0052(15) 0.0055(15) 0.0077(15)
C16 0.035(2) 0.025(2) 0.0278(19) 0.0103(16) 0.0066(17) 0.0125(17)
C17 0.028(2) 0.0219(19) 0.037(2) 0.0061(16) 0.0057(17) 0.0132(16)
C18 0.0207(17) 0.0162(16) 0.033(2) 0.0025(14) 0.0074(15) 0.0062(14)
C19 0.0264(18) 0.0211(17) 0.0198(16) 0.0032(13) 0.0022(14) 0.0114(15)
C20 0.030(2) 0.029(2) 0.0223(18) 0.0073(15) 0.0072(16) 0.0116(17)
C21 0.030(2) 0.030(2) 0.036(2) 0.0104(17) 0.0189(18) 0.0132(17)
C22 0.0232(19) 0.028(2) 0.039(2) 0.0095(17) 0.0120(17) 0.0128(16)
C23 0.0229(18) 0.0244(19) 0.0292(19) 0.0099(15) 0.0070(15) 0.0124(15)
C24 0.0212(17) 0.0222(18) 0.036(2) 0.0080(16) 0.0124(16) 0.0097(15)
C25 0.0141(15) 0.0221(18) 0.0258(17) 0.0051(14) 0.0068(13) 0.0066(13)
C26 0.0244(18) 0.0242(19) 0.0245(18) 0.0082(15) 0.0054(15) 0.0086(15)
C27 0.0258(19) 0.0245(19) 0.0225(18) 0.0032(15) 0.0056(15) 0.0061(15)
O101 0.062(2) 0.057(2) 0.0411(19) 0.0204(18) 0.0164(18) 0.043(2)
N101 0.034(2) 0.035(2) 0.0304(19) 0.0065(15) 0.0067(16) 0.0139(17)
C101 0.036(2) 0.039(3) 0.026(2) 0.0068(18) 0.0060(18) 0.013(2)
C102 0.052(3) 0.062(4) 0.042(3) 0.005(3) 0.005(2) 0.039(3)
C103 0.048(3) 0.038(3) 0.034(2) 0.007(2) 0.010(2) 0.007(2)

loop_
_atom_type_symbol
_atom_type_description
_atom_type_scat_dispersion_real
_atom_type_scat_dispersion_imag
_atom_type_scat_source
C C 0.0033 0.0016 'International Tables Vol C Tables 4.2.6.8 and 6.1.1.4'
H H 0 0 'International Tables Vol C Tables 4.2.6.8 and 6.1.1.4'
Bi Bi -4.1077 10.2566 'International Tables Vol C Tables 4.2.6.8 and 6.1.1.4'
I I -0.4742 1.8119 'International Tables Vol C Tables 4.2.6.8 and 6.1.1.4'
N N 0.0061 0.0033 'International Tables Vol C Tables 4.2.6.8 and 6.1.1.4'
O O 0.0106 0.006 'International Tables Vol C Tables 4.2.6.8 and 6.1.1.4'

loop_
_geom_angle_atom_site_label_1
_geom_angle_atom_site_label_2
_geom_angle_atom_site_label_3
_geom_angle
_geom_angle_site_symmetry_1
_geom_angle_site_symmetry_3
_geom_angle_publ_flag
I1 Bi2 I2 85.899(8) . . ?
I7 Bi2 I1 89.919(8) . . ?
I7 Bi2 I2 171.556(8) . . ?
I7 Bi2 I8 91.248(8) . . ?
I8 Bi2 I1 176.698(8) . . ?
I8 Bi2 I2 92.543(8) . . ?
I9 Bi2 I1 88.776(9) . . ?
I9 Bi2 I2 94.230(9) . . ?
I9 Bi2 I7 93.010(9) . . ?
I9 Bi2 I8 94.246(9) . . ?
I1 Bi1 I2 86.367(7) . . ?
I3 Bi1 I1 86.647(7) . . ?
I3 Bi1 I2 79.819(8) . . ?
I4 Bi1 I1 87.986(8) . . ?
I4 Bi1 I2 171.032(8) . . ?
I4 Bi1 I3 92.908(9) . . ?
I4 Bi1 I5 95.016(9) . . ?
I4 Bi1 I6 95.915(8) . . ?
I5 Bi1 I1 90.615(7) . . ?
I5 Bi1 I2 92.008(8) . . ?
I5 Bi1 I3 171.521(8) . . ?
I6 Bi1 I1 175.935(8) . . ?
I6 Bi1 I2 89.621(7) . . ?
I6 Bi1 I3 92.001(8) . . ?
I6 Bi1 I5 90.182(7) . . ?
Bi1 I1 Bi2 82.484(7) . . ?
Bi1 I2 Bi2 79.664(7) . . ?
C1 N1 C6 120.3(3) . . ?
C5 N1 C1 120.8(3) . . ?
C5 N1 C6 118.9(3) . . ?
C14 N2 C13 119.9(3) . . ?
C18 N2 C13 118.5(3) . . ?
C18 N2 C14 121.5(3) . . ?
C19 N3 C23 121.8(3) . . ?
C19 N3 C24 120.1(3) . . ?
C23 N3 C24 118.1(3) . . ?
N1 C1 H1A 119.8 . . ?
N1 C1 C2 120.4(4) . . ?
C2 C1 H1A 119.8 . . ?
C1 C2 H2A 120.2 . . ?
C1 C2 C3 119.6(4) . . ?
C3 C2 H2A 120.2 . . ?
C2 C3 H3A 120.3 . . ?
C4 C3 C2 119.3(4) . . ?
C4 C3 H3A 120.3 . . ?
C3 C4 H4A 120.4 . . ?
C5 C4 C3 119.2(4) . . ?
C5 C4 H4A 120.4 . . ?
N1 C5 C4 120.6(4) . . ?
N1 C5 H5A 119.7 . . ?
C4 C5 H5A 119.7 . . ?
N1 C6 H6A 109.1 . . ?
N1 C6 H6B 109.1 . . ?
N1 C6 C7 112.3(3) . . ?
H6A C6 H6B 107.9 . . ?
C7 C6 H6A 109.1 . . ?
C7 C6 H6B 109.1 . . ?
C8 C7 C6 120.7(4) . . ?
C12 C7 C6 119.7(3) . . ?
C12 C7 C8 119.6(4) . . ?
C7 C8 H8A 120 . . ?
C9 C8 C7 120.0(4) . . ?
C9 C8 H8A 120 . . ?
C8 C9 H9A 119.6 . . ?
C8 C9 C10 120.9(4) . . ?
C10 C9 H9A 119.6 . . ?
C9 C10 C11 118.8(4) . . ?
C9 C10 C13 121.3(4) . . ?
C11 C10 C13 119.9(4) . . ?
C10 C11 H11A 119.8 . . ?
C10 C11 C12 120.4(4) . . ?
C12 C11 H11A 119.8 . . ?
C7 C12 C11 120.3(4) . . ?
C7 C12 H12A 119.8 . . ?
C11 C12 H12A 119.8 . . ?
N2 C13 C10 112.2(3) . . ?
N2 C13 H13A 109.2 . . ?
N2 C13 H13B 109.2 . . ?
C10 C13 H13A 109.2 . . ?
C10 C13 H13B 109.2 . . ?
H13A C13 H13B 107.9 . . ?
N2 C14 H14A 119.8 . . ?
N2 C14 C15 120.5(4) . . ?
C15 C14 H14A 119.8 . . ?
C14 C15 H15A 120.5 . . ?
C14 C15 C16 119.1(4) . . ?
C16 C15 H15A 120.5 . . ?
C15 C16 H16A 120.4 . . ?
C17 C16 C15 119.1(4) . . ?
C17 C16 H16A 120.4 . . ?
C16 C17 H17A 119.8 . . ?
C18 C17 C16 120.4(4) . . ?
C18 C17 H17A 119.8 . . ?
N2 C18 C17 119.4(4) . . ?
N2 C18 H18A 120.3 . . ?
C17 C18 H18A 120.3 . . ?
N3 C19 H19A 120.1 . . ?
N3 C19 C20 119.8(4) . . ?
C20 C19 H19A 120.1 . . ?
C19 C20 H20A 120.2 . . ?
C19 C20 C21 119.7(4) . . ?
C21 C20 H20A 120.2 . . ?
C20 C21 H21A 120.5 . . ?
C20 C21 C22 119.0(4) . . ?
C22 C21 H21A 120.5 . . ?
C21 C22 H22A 120.1 . . ?
C23 C22 C21 119.7(4) . . ?
C23 C22 H22A 120.1 . . ?
N3 C23 C22 120.0(4) . . ?
N3 C23 H23A 120 . . ?
C22 C23 H23A 120 . . ?
N3 C24 H24A 109.5 . . ?
N3 C24 H24B 109.5 . . ?
N3 C24 C25 110.7(3) . . ?
H24A C24 H24B 108.1 . . ?
C25 C24 H24A 109.5 . . ?
C25 C24 H24B 109.5 . . ?
C26 C25 C24 120.5(3) . . ?
C27 C25 C24 120.7(4) 2_565 . ?
C27 C25 C26 118.8(4) 2_565 . ?
C25 C26 H26A 119.7 . . ?
C27 C26 C25 120.6(4) . . ?
C27 C26 H26A 119.7 . . ?
C25 C27 C26 120.6(4) 2_565 . ?
C25 C27 H27A 119.7 2_565 . ?
C26 C27 H27A 119.7 . . ?
C101 N101 C102 122.4(5) . . ?
C101 N101 C103 120.8(4) . . ?
C102 N101 C103 116.8(4) . . ?
O101 C101 N101 124.7(5) . . ?
O101 C101 H10G 117.6 . . ?
N101 C101 H10G 117.6 . . ?
N101 C102 H10A 109.5 . . ?
N101 C102 H10B 109.5 . . ?
N101 C102 H10C 109.5 . . ?
H10A C102 H10B 109.5 . . ?
H10A C102 H10C 109.5 . . ?
H10B C102 H10C 109.5 . . ?
N101 C103 H10D 109.5 . . ?
N101 C103 H10E 109.5 . . ?
N101 C103 H10F 109.5 . . ?
H10D C103 H10E 109.5 . . ?
H10D C103 H10F 109.5 . . ?
H10E C103 H10F 109.5 . . ?

loop_
_geom_bond_atom_site_label_1
_geom_bond_atom_site_label_2
_geom_bond_distance
_geom_bond_site_symmetry_2
_geom_bond_publ_flag
Bi2 I1 3.1911(3) . ?
Bi2 I2 3.2758(3) . ?
Bi2 I7 2.9455(3) . ?
Bi2 I8 2.9823(3) . ?
Bi2 I9 2.8882(3) . ?
Bi1 I1 3.1687(3) . ?
Bi1 I2 3.2697(3) . ?
Bi1 I3 3.1287(3) . ?
Bi1 I4 2.9595(3) . ?
Bi1 I5 3.0149(3) . ?
Bi1 I6 2.9663(3) . ?
N1 C1 1.346(5) . ?
N1 C5 1.344(5) . ?
N1 C6 1.482(5) . ?
N2 C13 1.487(5) . ?
N2 C14 1.349(5) . ?
N2 C18 1.348(5) . ?
N3 C19 1.343(5) . ?
N3 C23 1.351(5) . ?
N3 C24 1.486(5) . ?
C1 H1A 0.95 . ?
C1 C2 1.366(6) . ?
C2 H2A 0.95 . ?
C2 C3 1.383(6) . ?
C3 H3A 0.95 . ?
C3 C4 1.381(6) . ?
C4 H4A 0.95 . ?
C4 C5 1.372(6) . ?
C5 H5A 0.95 . ?
C6 H6A 0.99 . ?
C6 H6B 0.99 . ?
C6 C7 1.521(5) . ?
C7 C8 1.400(5) . ?
C7 C12 1.380(5) . ?
C8 H8A 0.95 . ?
C8 C9 1.384(5) . ?
C9 H9A 0.95 . ?
C9 C10 1.394(6) . ?
C10 C11 1.395(6) . ?
C10 C13 1.501(5) . ?
C11 H11A 0.95 . ?
C11 C12 1.397(6) . ?
C12 H12A 0.95 . ?
C13 H13A 0.99 . ?
C13 H13B 0.99 . ?
C14 H14A 0.95 . ?
C14 C15 1.369(5) . ?
C15 H15A 0.95 . ?
C15 C16 1.392(5) . ?
C16 H16A 0.95 . ?
C16 C17 1.374(6) . ?
C17 H17A 0.95 . ?
C17 C18 1.373(6) . ?
C18 H18A 0.95 . ?
C19 H19A 0.95 . ?
C19 C20 1.378(6) . ?
C20 H20A 0.95 . ?
C20 C21 1.387(6) . ?
C21 H21A 0.95 . ?
C21 C22 1.388(6) . ?
C22 H22A 0.95 . ?
C22 C23 1.370(6) . ?
C23 H23A 0.95 . ?
C24 H24A 0.99 . ?
C24 H24B 0.99 . ?
C24 C25 1.507(5) . ?
C25 C26 1.397(5) . ?
C25 C27 1.389(5) 2_565 ?
C26 H26A 0.95 . ?
C26 C27 1.395(6) . ?
C27 H27A 0.95 . ?
O101 C101 1.244(6) . ?
N101 C101 1.334(6) . ?
N101 C102 1.445(6) . ?
N101 C103 1.486(6) . ?
C101 H10G 0.95 . ?
C102 H10A 0.98 . ?
C102 H10B 0.98 . ?
C102 H10C 0.98 . ?
C103 H10D 0.98 . ?
C103 H10E 0.98 . ?
C103 H10F 0.98 . ?
